data_1566126
loop_
_publ_author_name
'Saunthwal, Rakesh K.'
'Mortimer, James'
'Orr-Ewing, Andrew'
'Clayden, Jonathan'

_publ_section_title
;
 Enantioselective one-carbon expansion of aromatic rings by simultaneous
 formation and chromoselective irradiation of a transient coloured enolate
;
_journal_name_full 'Chemical Science'
_journal_paper_doi 10.1039/D1SC06684F
_journal_year 2022
_chemical_absolute_configuration unk
_chemical_formula_moiety 'C19 H23 N O'
_chemical_formula_sum 'C19 H23 N O'
_chemical_formula_weight 281.38
_space_group_crystal_system orthorhombic
_space_group_IT_number 19
_space_group_name_Hall 'P 2ac 2ab'
_space_group_name_H-M_alt 'P 21 21 21'
_atom_sites_solution_hydrogens mixed
_atom_sites_solution_primary dual
_atom_sites_solution_secondary difmap
_audit_creation_date 2021-05-05
_audit_creation_method
;
Olex2 1.2
(compiled 2018.05.29 svn.r3508 for OlexSys, GUI svn.r5506)
;
_audit_update_record
;
2021-05-12 deposited with the CCDC.	2022-01-25 downloaded from the CCDC.
;
_cell_angle_alpha 90
_cell_angle_beta 90
_cell_angle_gamma 90
_cell_formula_units_Z 4
_cell_length_a 5.8270(3)
_cell_length_b 16.2460(7)
_cell_length_c 16.8144(8)
_cell_measurement_reflns_used 9721
_cell_measurement_temperature 100
_cell_measurement_theta_max 72.46
_cell_measurement_theta_min 2.72
_cell_volume 1591.74(13)
_computing_cell_refinement 'SAINT v8.39.0 (Bruker, 2018)'
_computing_data_collection 'Bruker SC-XRD Suite'
_computing_data_reduction 'SAINT v8.39.0 (Bruker, 2018)'
_computing_molecular_graphics 'Olex2 (Dolomanov et al., 2009)'
_computing_publication_material 'Olex2 (Dolomanov et al., 2009)'
_computing_structure_refinement 'ShelXL (Sheldrick, 2015)'
_computing_structure_solution 'ShelXT (Sheldrick, 2015)'
_diffrn_ambient_temperature 100.0
_diffrn_detector 'Bruker PHOTON III C7'
_diffrn_detector_type CPAD
_diffrn_measured_fraction_theta_full 0.999
_diffrn_measured_fraction_theta_max 0.999
_diffrn_measurement_device 'Bruker D8 Venture dual source kappa CPAD'
_diffrn_measurement_device_type 'Bruker D8 Venture dual source kappa CPAD'
_diffrn_measurement_method '\f and \w-scan'
_diffrn_radiation_monochromator 'focusing mirrors'
_diffrn_radiation_probe x-ray
_diffrn_radiation_type CuK\a
_diffrn_radiation_wavelength 1.54178
_diffrn_reflns_av_R_equivalents 0.0237
_diffrn_reflns_av_unetI/netI 0.0085
_diffrn_reflns_Laue_measured_fraction_full 0.999
_diffrn_reflns_Laue_measured_fraction_max 0.999
_diffrn_reflns_limit_h_max 7
_diffrn_reflns_limit_h_min -7
_diffrn_reflns_limit_k_max 19
_diffrn_reflns_limit_k_min -19
_diffrn_reflns_limit_l_max 20
_diffrn_reflns_limit_l_min -19
_diffrn_reflns_number 48409
_diffrn_reflns_point_group_measured_fraction_full 1.000
_diffrn_reflns_point_group_measured_fraction_max 1.000
_diffrn_reflns_theta_full 67.679
_diffrn_reflns_theta_max 68.236
_diffrn_reflns_theta_min 3.783
_diffrn_source 'microfocus sealed X-ray tube'
_diffrn_source_type 'Incoatec I\uS microsource'
_diffrn_standards_number 0
_exptl_absorpt_coefficient_mu 0.553
_exptl_absorpt_correction_T_max 0.7536
_exptl_absorpt_correction_T_min 0.5111
_exptl_absorpt_correction_type multi-scan
_exptl_absorpt_process_details
'SADABS-2016/2 (Bruker,2016/2) was used for absorption correction. wR2(int) was 0.1616 before and 0.0397 after correction. The Ratio of minimum to maximum transmission is 0.6782. The \l/2 correction factor is Not present.'
_exptl_crystal_colour 'clear colourless'
_exptl_crystal_colour_lustre clear
_exptl_crystal_colour_primary colourless
_exptl_crystal_density_diffrn 1.174
_exptl_crystal_description plank
_exptl_crystal_F_000 608
_exptl_crystal_size_max 0.399
_exptl_crystal_size_mid 0.12
_exptl_crystal_size_min 0.06
_refine_diff_density_max 0.133
_refine_diff_density_min -0.176
_refine_diff_density_rms 0.034
_refine_ls_abs_structure_details
;
 Flack x determined using 1193 quotients [(I+)-(I-)]/[(I+)+(I-)]
 (Parsons, Flack and Wagner, Acta Cryst. B69 (2013) 249-259).
;
_refine_ls_abs_structure_Flack -0.02(5)
_refine_ls_extinction_method none
_refine_ls_goodness_of_fit_ref 1.098
_refine_ls_hydrogen_treatment mixed
_refine_ls_matrix_type full
_refine_ls_number_parameters 198
_refine_ls_number_reflns 2906
_refine_ls_number_restraints 0
_refine_ls_restrained_S_all 1.098
_refine_ls_R_factor_all 0.0263
_refine_ls_R_factor_gt 0.0261
_refine_ls_shift/su_max 0.000
_refine_ls_shift/su_mean 0.000
_refine_ls_structure_factor_coef Fsqd
_refine_ls_weighting_details 'w=1/[\s^2^(Fo^2^)+(0.0330P)^2^+0.3522P] where P=(Fo^2^+2Fc^2^)/3'
_refine_ls_weighting_scheme calc
_refine_ls_wR_factor_gt 0.0655
_refine_ls_wR_factor_ref 0.0656
_reflns_Friedel_coverage 0.703
_reflns_Friedel_fraction_full 1.000
_reflns_Friedel_fraction_max 1.000
_reflns_number_gt 2895
_reflns_number_total 2906
_reflns_threshold_expression 'I > 2\s(I)'
_cod_data_source_file d1sc06684f2.cif
_cod_data_source_block rs_721
_cod_depositor_comments
;
The following automatic conversions were performed:

data item '_diffrn_radiation_probe' value 'X-ray' was changed to
'x-ray' in accordance with the
/home/data/users/saulius/crontab/automatic-downloads/rss-feeds/RSC/lib/dictionaries/cif_core.dic
dictionary named 'cif_core.dic' version 2.4.2 last updated on
2011-04-26.

Automatic conversion script
Id: cif_fix_values 7556 2019-12-06 15:28:31Z antanas 
;
_cod_database_code 1566126
_shelx_shelxl_version_number 2017/1
_shelx_space_group_comment
;
The symmetry employed for this shelxl refinement is uniquely defined
by the following loop, which should always be used as a source of
symmetry information in preference to the above space-group names.
They are only intended as comments.
;
_shelx_estimated_absorpt_t_max 0.968
_shelx_estimated_absorpt_t_min 0.810
_olex2_refinement_description
;
1. Fixed Uiso
 At 1.2 times of:
  All C(H) groups
 At 1.5 times of:
  All C(H,H,H) groups
2.a Ternary CH refined with riding coordinates:
 C3(H3)
2.b Aromatic/amide H refined with riding coordinates:
 C2(H2), C4(H4), C6(H6), C7(H7), C14(H14), C15(H15), C16(H16), C17(H17),
 C18(H18)
2.c Idealised Me refined as rotating group:
 C10(H10A,H10B,H10C), C11(H11A,H11B,H11C), C12(H12A,H12B,H12C), C19(H19A,H19B,
 H19C)
;
_olex2_exptl_crystal_mounting_method 'Oil on glass fibre'
_olex2_submission_special_instructions 'No special instructions were received'

loop_
_space_group_symop_operation_xyz
'x, y, z'
'-x+1/2, -y, z+1/2'
'-x, y+1/2, -z+1/2'
'x+1/2, -y+1/2, -z'

loop_
_atom_site_label
_atom_site_type_symbol
_atom_site_fract_x
_atom_site_fract_y
_atom_site_fract_z
_atom_site_U_iso_or_equiv
_atom_site_adp_type
_atom_site_occupancy
_atom_site_site_symmetry_order
_atom_site_calc_flag
_atom_site_refinement_flags_posn
_atom_site_refinement_flags_adp
_atom_site_refinement_flags_occupancy
_atom_site_disorder_assembly
_atom_site_disorder_group
C1 C 0.8922(3) 0.30535(9) 0.27798(9) 0.0161(3) Uani 1 1 d . . . . .
C2 C 0.7234(3) 0.35835(9) 0.29632(9) 0.0164(3) Uani 1 1 d . . . . .
H2 H 0.628542 0.347662 0.341095 0.020 Uiso 1 1 calc R . . . .
C3 C 0.6817(3) 0.43456(9) 0.24710(9) 0.0156(3) Uani 1 1 d . . . . .
H3 H 0.833043 0.461976 0.237938 0.019 Uiso 1 1 calc R . . . .
C4 C 0.5920(3) 0.40534(9) 0.16745(9) 0.0174(3) Uani 1 1 d . . . . .
H4 H 0.436641 0.416244 0.153892 0.021 Uiso 1 1 calc R . . . .
C5 C 0.7242(3) 0.36460(9) 0.11540(9) 0.0194(3) Uani 1 1 d . . . . .
C6 C 0.9555(3) 0.33711(9) 0.13459(9) 0.0190(3) Uani 1 1 d . . . . .
H6 H 1.064357 0.337647 0.092537 0.023 Uiso 1 1 calc R . . . .
C7 C 1.0306(3) 0.31093(9) 0.20628(9) 0.0179(3) Uani 1 1 d . . . . .
H7 H 1.186924 0.294821 0.210135 0.021 Uiso 1 1 calc R . . . .
C8 C 0.9607(3) 0.23724(9) 0.33432(9) 0.0158(3) Uani 1 1 d . . . . .
C9 C 0.8088(3) 0.12842(9) 0.42702(9) 0.0154(3) Uani 1 1 d . . . . .
C10 C 0.9253(3) 0.05661(9) 0.38425(9) 0.0192(3) Uani 1 1 d . . . . .
H10A H 0.839172 0.043098 0.335919 0.029 Uiso 1 1 calc GR . . . .
H10B H 0.928917 0.008542 0.419445 0.029 Uiso 1 1 calc GR . . . .
H10C H 1.082486 0.072167 0.369976 0.029 Uiso 1 1 calc GR . . . .
C11 C 0.5663(3) 0.10408(10) 0.45114(10) 0.0217(3) Uani 1 1 d . . . . .
H11A H 0.493506 0.149940 0.479367 0.032 Uiso 1 1 calc GR . . . .
H11B H 0.572512 0.055855 0.486090 0.032 Uiso 1 1 calc GR . . . .
H11C H 0.476846 0.090766 0.403497 0.032 Uiso 1 1 calc GR . . . .
C12 C 0.9459(3) 0.15380(9) 0.50040(9) 0.0187(3) Uani 1 1 d . . . . .
H12A H 1.094004 0.176668 0.483807 0.028 Uiso 1 1 calc GR . . . .
H12B H 0.971722 0.105553 0.534222 0.028 Uiso 1 1 calc GR . . . .
H12C H 0.860089 0.195461 0.530258 0.028 Uiso 1 1 calc GR . . . .
C13 C 0.5232(3) 0.49660(9) 0.28626(9) 0.0163(3) Uani 1 1 d . . . . .
C14 C 0.3159(3) 0.47213(9) 0.32004(9) 0.0177(3) Uani 1 1 d . . . . .
H14 H 0.275618 0.415475 0.320424 0.021 Uiso 1 1 calc R . . . .
C15 C 0.1673(3) 0.52961(10) 0.35322(9) 0.0207(3) Uani 1 1 d . . . . .
H15 H 0.026713 0.512097 0.376297 0.025 Uiso 1 1 calc R . . . .
C16 C 0.2244(3) 0.61272(10) 0.35264(9) 0.0231(4) Uani 1 1 d . . . . .
H16 H 0.122684 0.652156 0.374949 0.028 Uiso 1 1 calc R . . . .
C17 C 0.4305(3) 0.63770(9) 0.31934(10) 0.0234(3) Uani 1 1 d . . . . .
H17 H 0.470312 0.694404 0.319014 0.028 Uiso 1 1 calc R . . . .
C18 C 0.5796(3) 0.58008(9) 0.28636(9) 0.0191(3) Uani 1 1 d . . . . .
H18 H 0.720645 0.597723 0.263754 0.023 Uiso 1 1 calc R . . . .
C19 C 0.6390(3) 0.34427(12) 0.03283(10) 0.0300(4) Uani 1 1 d . . . . .
H19A H 0.630087 0.284381 0.026559 0.045 Uiso 1 1 calc GR . . . .
H19B H 0.745280 0.366922 -0.006679 0.045 Uiso 1 1 calc GR . . . .
H19C H 0.486394 0.368314 0.025065 0.045 Uiso 1 1 calc GR . . . .
N1 N 0.7857(2) 0.19916(8) 0.37183(8) 0.0163(3) Uani 1 1 d . . . . .
H1 H 0.655(4) 0.2097(12) 0.3569(12) 0.027(5) Uiso 1 1 d . . . . .
O1 O 1.16478(19) 0.22053(7) 0.34420(6) 0.0202(2) Uani 1 1 d . . . . .

loop_
_atom_site_aniso_label
_atom_site_aniso_U_11
_atom_site_aniso_U_22
_atom_site_aniso_U_33
_atom_site_aniso_U_23
_atom_site_aniso_U_13
_atom_site_aniso_U_12
C1 0.0159(7) 0.0142(7) 0.0182(7) -0.0002(6) -0.0007(6) -0.0024(6)
C2 0.0171(7) 0.0162(7) 0.0158(7) 0.0005(6) -0.0004(6) -0.0007(6)
C3 0.0146(7) 0.0146(7) 0.0176(7) 0.0013(6) 0.0013(6) -0.0012(6)
C4 0.0175(7) 0.0157(7) 0.0189(7) 0.0031(6) -0.0015(6) -0.0016(6)
C5 0.0249(8) 0.0154(7) 0.0180(7) 0.0017(6) -0.0001(6) -0.0022(6)
C6 0.0215(8) 0.0151(7) 0.0204(7) -0.0004(6) 0.0067(7) -0.0021(6)
C7 0.0159(7) 0.0139(7) 0.0237(7) -0.0009(6) 0.0026(6) -0.0003(6)
C8 0.0169(7) 0.0138(6) 0.0167(7) -0.0029(6) 0.0003(6) 0.0003(6)
C9 0.0155(7) 0.0129(7) 0.0179(7) 0.0017(6) -0.0010(6) 0.0010(6)
C10 0.0203(8) 0.0153(7) 0.0220(7) -0.0019(6) -0.0010(7) 0.0007(7)
C11 0.0168(8) 0.0216(8) 0.0265(8) 0.0061(6) 0.0008(7) -0.0008(7)
C12 0.0197(7) 0.0187(7) 0.0175(7) -0.0002(6) -0.0010(7) 0.0007(6)
C13 0.0174(7) 0.0179(7) 0.0136(6) 0.0016(6) -0.0022(6) 0.0024(6)
C14 0.0187(7) 0.0167(7) 0.0178(7) 0.0024(6) -0.0011(6) 0.0008(6)
C15 0.0176(7) 0.0261(8) 0.0182(7) 0.0038(6) 0.0007(6) 0.0035(6)
C16 0.0280(9) 0.0217(8) 0.0196(7) 0.0007(6) 0.0025(7) 0.0096(7)
C17 0.0304(9) 0.0154(7) 0.0243(7) 0.0007(6) 0.0000(7) 0.0026(7)
C18 0.0194(7) 0.0179(7) 0.0200(7) 0.0026(6) 0.0005(7) -0.0001(6)
C19 0.0342(10) 0.0347(10) 0.0210(8) -0.0047(7) -0.0024(7) 0.0028(8)
N1 0.0136(7) 0.0163(6) 0.0191(6) 0.0034(5) -0.0013(5) 0.0019(5)
O1 0.0162(5) 0.0207(5) 0.0237(5) 0.0025(5) 0.0011(5) 0.0016(4)

loop_
_atom_type_symbol
_atom_type_description
_atom_type_scat_dispersion_real
_atom_type_scat_dispersion_imag
_atom_type_scat_source
C C 0.0181 0.0091 'International Tables Vol C Tables 4.2.6.8 and 6.1.1.4'
H H 0.0000 0.0000 'International Tables Vol C Tables 4.2.6.8 and 6.1.1.4'
N N 0.0311 0.0180 'International Tables Vol C Tables 4.2.6.8 and 6.1.1.4'
O O 0.0492 0.0322 'International Tables Vol C Tables 4.2.6.8 and 6.1.1.4'

loop_
_geom_angle_atom_site_label_1
_geom_angle_atom_site_label_2
_geom_angle_atom_site_label_3
_geom_angle
_geom_angle_site_symmetry_1
_geom_angle_site_symmetry_3
_geom_angle_publ_flag
C2 C1 C7 123.84(14) . . ?
C2 C1 C8 121.27(14) . . ?
C7 C1 C8 114.80(13) . . ?
C1 C2 H2 119.4 . . ?
C1 C2 C3 121.20(13) . . ?
C3 C2 H2 119.4 . . ?
C2 C3 H3 107.9 . . ?
C2 C3 C4 106.47(11) . . ?
C2 C3 C13 113.90(12) . . ?
C4 C3 H3 107.9 . . ?
C4 C3 C13 112.45(12) . . ?
C13 C3 H3 107.9 . . ?
C3 C4 H4 118.9 . . ?
C5 C4 C3 122.27(14) . . ?
C5 C4 H4 118.9 . . ?
C4 C5 C6 122.59(14) . . ?
C4 C5 C19 121.27(15) . . ?
C6 C5 C19 116.14(14) . . ?
C5 C6 H6 116.8 . . ?
C7 C6 C5 126.44(14) . . ?
C7 C6 H6 116.8 . . ?
C1 C7 H7 117.3 . . ?
C6 C7 C1 125.46(14) . . ?
C6 C7 H7 117.3 . . ?
N1 C8 C1 115.43(13) . . ?
O1 C8 C1 120.09(14) . . ?
O1 C8 N1 124.47(14) . . ?
C11 C9 C10 109.83(12) . . ?
C11 C9 C12 109.92(12) . . ?
C12 C9 C10 110.70(12) . . ?
N1 C9 C10 109.69(12) . . ?
N1 C9 C11 106.51(12) . . ?
N1 C9 C12 110.11(12) . . ?
C9 C10 H10A 109.5 . . ?
C9 C10 H10B 109.5 . . ?
C9 C10 H10C 109.5 . . ?
H10A C10 H10B 109.5 . . ?
H10A C10 H10C 109.5 . . ?
H10B C10 H10C 109.5 . . ?
C9 C11 H11A 109.5 . . ?
C9 C11 H11B 109.5 . . ?
C9 C11 H11C 109.5 . . ?
H11A C11 H11B 109.5 . . ?
H11A C11 H11C 109.5 . . ?
H11B C11 H11C 109.5 . . ?
C9 C12 H12A 109.5 . . ?
C9 C12 H12B 109.5 . . ?
C9 C12 H12C 109.5 . . ?
H12A C12 H12B 109.5 . . ?
H12A C12 H12C 109.5 . . ?
H12B C12 H12C 109.5 . . ?
C14 C13 C3 121.02(13) . . ?
C14 C13 C18 118.75(14) . . ?
C18 C13 C3 120.19(14) . . ?
C13 C14 H14 119.6 . . ?
C15 C14 C13 120.81(14) . . ?
C15 C14 H14 119.6 . . ?
C14 C15 H15 120.0 . . ?
C14 C15 C16 120.01(15) . . ?
C16 C15 H15 120.0 . . ?
C15 C16 H16 120.2 . . ?
C17 C16 C15 119.63(15) . . ?
C17 C16 H16 120.2 . . ?
C16 C17 H17 119.8 . . ?
C16 C17 C18 120.31(15) . . ?
C18 C17 H17 119.8 . . ?
C13 C18 H18 119.8 . . ?
C17 C18 C13 120.48(15) . . ?
C17 C18 H18 119.8 . . ?
C5 C19 H19A 109.5 . . ?
C5 C19 H19B 109.5 . . ?
C5 C19 H19C 109.5 . . ?
H19A C19 H19B 109.5 . . ?
H19A C19 H19C 109.5 . . ?
H19B C19 H19C 109.5 . . ?
C8 N1 C9 125.41(13) . . ?
C8 N1 H1 117.7(14) . . ?
C9 N1 H1 115.9(14) . . ?

loop_
_geom_bond_atom_site_label_1
_geom_bond_atom_site_label_2
_geom_bond_distance
_geom_bond_site_symmetry_2
_geom_bond_publ_flag
C1 C2 1.343(2) . ?
C1 C7 1.453(2) . ?
C1 C8 1.510(2) . ?
C2 H2 0.9500 . ?
C2 C3 1.509(2) . ?
C3 H3 1.0000 . ?
C3 C4 1.514(2) . ?
C3 C13 1.517(2) . ?
C4 H4 0.9500 . ?
C4 C5 1.341(2) . ?
C5 C6 1.456(2) . ?
C5 C19 1.511(2) . ?
C6 H6 0.9500 . ?
C6 C7 1.351(2) . ?
C7 H7 0.9500 . ?
C8 N1 1.349(2) . ?
C8 O1 1.2309(19) . ?
C9 C10 1.530(2) . ?
C9 C11 1.522(2) . ?
C9 C12 1.527(2) . ?
C9 N1 1.4832(18) . ?
C10 H10A 0.9800 . ?
C10 H10B 0.9800 . ?
C10 H10C 0.9800 . ?
C11 H11A 0.9800 . ?
C11 H11B 0.9800 . ?
C11 H11C 0.9800 . ?
C12 H12A 0.9800 . ?
C12 H12B 0.9800 . ?
C12 H12C 0.9800 . ?
C13 C14 1.392(2) . ?
C13 C18 1.396(2) . ?
C14 H14 0.9500 . ?
C14 C15 1.390(2) . ?
C15 H15 0.9500 . ?
C15 C16 1.391(2) . ?
C16 H16 0.9500 . ?
C16 C17 1.386(2) . ?
C17 H17 0.9500 . ?
C17 C18 1.392(2) . ?
C18 H18 0.9500 . ?
C19 H19A 0.9800 . ?
C19 H19B 0.9800 . ?
C19 H19C 0.9800 . ?
N1 H1 0.82(2) . ?

loop_
_geom_torsion_atom_site_label_1
_geom_torsion_atom_site_label_2
_geom_torsion_atom_site_label_3
_geom_torsion_atom_site_label_4
_geom_torsion
_geom_torsion_site_symmetry_1
_geom_torsion_site_symmetry_2
_geom_torsion_site_symmetry_3
_geom_torsion_site_symmetry_4
_geom_torsion_publ_flag
C1 C2 C3 C4 68.69(17) . . . . ?
C1 C2 C3 C13 -166.80(13) . . . . ?
C1 C8 N1 C9 177.21(13) . . . . ?
C2 C1 C7 C6 -34.6(2) . . . . ?
C2 C1 C8 N1 40.2(2) . . . . ?
C2 C1 C8 O1 -138.94(16) . . . . ?
C2 C3 C4 C5 -68.97(17) . . . . ?
C2 C3 C13 C14 -47.73(19) . . . . ?
C2 C3 C13 C18 134.63(14) . . . . ?
C3 C4 C5 C6 7.1(2) . . . . ?
C3 C4 C5 C19 -173.19(14) . . . . ?
C3 C13 C14 C15 -177.59(14) . . . . ?
C3 C13 C18 C17 177.40(14) . . . . ?
C4 C3 C13 C14 73.50(17) . . . . ?
C4 C3 C13 C18 -104.13(16) . . . . ?
C4 C5 C6 C7 34.2(2) . . . . ?
C5 C6 C7 C1 0.1(3) . . . . ?
C7 C1 C2 C3 -6.9(2) . . . . ?
C7 C1 C8 N1 -143.10(14) . . . . ?
C7 C1 C8 O1 37.8(2) . . . . ?
C8 C1 C2 C3 169.48(13) . . . . ?
C8 C1 C7 C6 148.80(15) . . . . ?
C10 C9 N1 C8 -58.51(19) . . . . ?
C11 C9 N1 C8 -177.31(14) . . . . ?
C12 C9 N1 C8 63.55(18) . . . . ?
C13 C3 C4 C5 165.63(14) . . . . ?
C13 C14 C15 C16 0.3(2) . . . . ?
C14 C13 C18 C17 -0.3(2) . . . . ?
C14 C15 C16 C17 -0.4(2) . . . . ?
C15 C16 C17 C18 0.2(2) . . . . ?
C16 C17 C18 C13 0.1(2) . . . . ?
C18 C13 C14 C15 0.1(2) . . . . ?
C19 C5 C6 C7 -145.57(16) . . . . ?
O1 C8 N1 C9 -3.7(2) . . . . ?
